data_1555002
loop_
_publ_author_name
'Mei, Xiangui'
'Lan, Mengmeng'
'Cui, Guodong'
'Zhang, Hongwei'
'Zhu, Weiming'

_publ_section_title
;
 Caerulomycins from Actinoalloteichus cyanogriseus WH1-2216-6: isolation,
 identification and cytotoxicity
;
_journal_issue 20
_journal_name_full 'Organic Chemistry Frontiers'
_journal_page_first 3566
_journal_paper_doi 10.1039/C9QO00685K
_journal_volume 6
_journal_year 2019
_chemical_formula_sum 'C15 H16 N2 O4'
_chemical_formula_weight 288.30
_space_group_IT_number 14
_space_group_name_Hall '-P 2ybc'
_space_group_name_H-M_alt 'P 1 21/c 1'
_symmetry_cell_setting monoclinic
_symmetry_space_group_name_H-M 'P 1 21/c 1'
_atom_sites_solution_hydrogens geom
_atom_sites_solution_primary direct
_atom_sites_solution_secondary difmap
_audit_creation_method SHELXL-97
_audit_update_record
;
2015-09-23 deposited with the CCDC.	2019-09-03 downloaded from the CCDC.
;
_cell_angle_alpha 90.00
_cell_angle_beta 99.827(2)
_cell_angle_gamma 90.00
_cell_formula_units_Z 4
_cell_length_a 14.1112(10)
_cell_length_b 4.6513(3)
_cell_length_c 21.1240(14)
_cell_measurement_reflns_used 1185
_cell_measurement_temperature 293(2)
_cell_measurement_theta_max 70.7420
_cell_measurement_theta_min 3.3000
_cell_volume 1366.14(16)
_computing_cell_refinement 'Bruker FRAMBO'
_computing_data_collection 'Bruker FRAMBO'
_computing_data_reduction 'Bruker SAINT'
_computing_molecular_graphics 'Bruker SHELXTL'
_computing_publication_material 'Bruker SHELXTL'
_computing_structure_refinement 'SHELXL-97 (Sheldrick, 1997)'
_computing_structure_solution 'SHELXS-97 (Sheldrick, 1990)'
_diffrn_ambient_temperature 293(2)
_diffrn_measured_fraction_theta_full 1.000
_diffrn_measured_fraction_theta_max 1.000
_diffrn_measurement_device_type 'CCD area detector'
_diffrn_measurement_method 'phi and omega scans'
_diffrn_radiation_monochromator graphite
_diffrn_radiation_source 'fine-focus sealed tube'
_diffrn_radiation_type CuK\a
_diffrn_radiation_wavelength 1.54178
_diffrn_reflns_av_R_equivalents 0.0394
_diffrn_reflns_av_sigmaI/netI 0.0688
_diffrn_reflns_limit_h_max 16
_diffrn_reflns_limit_h_min -16
_diffrn_reflns_limit_k_max 5
_diffrn_reflns_limit_k_min -3
_diffrn_reflns_limit_l_max 23
_diffrn_reflns_limit_l_min -25
_diffrn_reflns_number 3970
_diffrn_reflns_theta_full 66.17
_diffrn_reflns_theta_max 66.17
_diffrn_reflns_theta_min 3.18
_exptl_absorpt_coefficient_mu 0.855
_exptl_absorpt_correction_T_max 0.8896
_exptl_absorpt_correction_T_min 0.7715
_exptl_absorpt_correction_type multi-scan
_exptl_absorpt_process_details sadabs
_exptl_crystal_colour colorless
_exptl_crystal_density_diffrn 1.402
_exptl_crystal_density_method 'not measured'
_exptl_crystal_description prism
_exptl_crystal_F_000 608
_exptl_crystal_size_max 0.32
_exptl_crystal_size_mid 0.21
_exptl_crystal_size_min 0.14
_refine_diff_density_max 0.188
_refine_diff_density_min -0.237
_refine_diff_density_rms 0.051
_refine_ls_extinction_coef 0.0049(5)
_refine_ls_extinction_expression Fc^*^=kFc[1+0.001xFc^2^\l^3^/sin(2\q)]^-1/4^
_refine_ls_extinction_method SHELXL
_refine_ls_goodness_of_fit_ref 1.033
_refine_ls_hydrogen_treatment mixed
_refine_ls_matrix_type full
_refine_ls_number_parameters 193
_refine_ls_number_reflns 2408
_refine_ls_number_restraints 0
_refine_ls_restrained_S_all 1.033
_refine_ls_R_factor_all 0.0757
_refine_ls_R_factor_gt 0.0542
_refine_ls_shift/su_max 0.000
_refine_ls_shift/su_mean 0.000
_refine_ls_structure_factor_coef Fsqd
_refine_ls_weighting_details 'calc w=1/[\s^2^(Fo^2^)+(0.0556P)^2^+0.0000P] where P=(Fo^2^+2Fc^2^)/3'
_refine_ls_weighting_scheme calc
_refine_ls_wR_factor_gt 0.1284
_refine_ls_wR_factor_ref 0.1494
_reflns_number_gt 1732
_reflns_number_total 2408
_reflns_threshold_expression >2sigma(I)
_cod_data_source_file c9qo00685k2.cif
_cod_data_source_block 141025e
_cod_depositor_comments
;
The following automatic conversions were performed:

data item '_symmetry_cell_setting' value 'Monoclinic' was changed to
'monoclinic' in accordance with the
/home/saulius/struct/COD-crude-data/automatic-downloads/DataCite-retrospective/RSC/depositions/lib/dictionaries/cif_core.dic
dictionary named 'cif_core.dic' version 2.4.2 last updated on
2011-04-26.

Automatic conversion script
Id: cif_fix_values 6909 2019-04-08 15:41:33Z antanas 
;
_cod_original_sg_symbol_H-M P2(1)/c
_cod_database_code 1555002

loop_
_symmetry_equiv_pos_as_xyz
'x, y, z'
'-x, y+1/2, -z+1/2'
'-x, -y, -z'
'x, -y-1/2, z-1/2'

loop_
_atom_site_label
_atom_site_type_symbol
_atom_site_fract_x
_atom_site_fract_y
_atom_site_fract_z
_atom_site_U_iso_or_equiv
_atom_site_adp_type
_atom_site_occupancy
_atom_site_symmetry_multiplicity
_atom_site_calc_flag
_atom_site_refinement_flags
N1 N 0.63813(15) 0.6491(5) 0.14135(9) 0.0405(6) Uani 1 1 d .
N8 N 0.72006(13) 0.4851(4) 0.30896(9) 0.0334(5) Uani 1 1 d .
O15 O 0.70537(11) 0.5046(4) 0.44529(8) 0.0385(5) Uani 1 1 d .
O19 O 0.87196(12) 0.4642(4) 0.46254(8) 0.0410(5) Uani 1 1 d .
O11A O 0.92032(12) 1.1032(4) 0.28159(8) 0.0434(5) Uani 1 1 d .
O17A O 0.79733(14) 0.6667(4) 0.57689(9) 0.0488(5) Uani 1 1 d .
H17A H 0.7520 0.7033 0.5952 0.073 Uiso 1 1 calc R
C2 C 0.5647(2) 0.5800(7) 0.09505(13) 0.0484(7) Uani 1 1 d .
H2 H 0.5620 0.6655 0.0550 0.058 Uiso 1 1 calc R
C3 C 0.49288(19) 0.3900(6) 0.10303(13) 0.0463(7) Uani 1 1 d .
H3 H 0.4423 0.3525 0.0697 0.056 Uiso 1 1 calc R
C4 C 0.49793(18) 0.2577(6) 0.16139(12) 0.0447(7) Uani 1 1 d .
H4 H 0.4517 0.1239 0.1681 0.054 Uiso 1 1 calc R
C5 C 0.57295(18) 0.3264(6) 0.21016(12) 0.0420(7) Uani 1 1 d .
H5 H 0.5777 0.2387 0.2501 0.050 Uiso 1 1 calc R
C6 C 0.64092(16) 0.5265(5) 0.19919(11) 0.0324(6) Uani 1 1 d .
C7 C 0.71955(16) 0.6175(5) 0.25210(11) 0.0327(6) Uani 1 1 d .
C9 C 0.78880(16) 0.5628(5) 0.35710(11) 0.0334(6) Uani 1 1 d .
C10 C 0.85967(17) 0.7640(5) 0.35229(11) 0.0346(6) Uani 1 1 d .
H10 H 0.9074 0.8059 0.3872 0.041 Uiso 1 1 calc R
C11 C 0.85699(16) 0.8998(5) 0.29402(11) 0.0333(6) Uani 1 1 d .
C12 C 0.78495(17) 0.8269(5) 0.24295(11) 0.0357(6) Uani 1 1 d .
H12 H 0.7810 0.9178 0.2034 0.043 Uiso 1 1 calc R
C13 C 1.00238(18) 1.1571(7) 0.33048(13) 0.0486(7) Uani 1 1 d .
H13A H 0.9812 1.2095 0.3697 0.073 Uiso 1 1 calc R
H13B H 1.0397 1.3111 0.3171 0.073 Uiso 1 1 calc R
H13C H 1.0412 0.9867 0.3373 0.073 Uiso 1 1 calc R
C14 C 0.78646(17) 0.4101(6) 0.41990(11) 0.0349(6) Uani 1 1 d .
H14 H 0.7808 0.2028 0.4119 0.042 Uiso 1 1 calc R
C16 C 0.69888(18) 0.3435(6) 0.50208(12) 0.0415(7) Uani 1 1 d .
H16A H 0.6907 0.1414 0.4912 0.050 Uiso 1 1 calc R
H16B H 0.6429 0.4062 0.5194 0.050 Uiso 1 1 calc R
C17 C 0.78789(18) 0.3816(6) 0.55245(11) 0.0383(6) Uani 1 1 d .
H17 H 0.7852 0.2478 0.5879 0.046 Uiso 1 1 calc R
C18 C 0.87497(19) 0.3127(6) 0.52232(12) 0.0438(7) Uani 1 1 d .
H18A H 0.9328 0.3661 0.5517 0.053 Uiso 1 1 calc R
H18B H 0.8773 0.1074 0.5147 0.053 Uiso 1 1 calc R

loop_
_atom_site_aniso_label
_atom_site_aniso_U_11
_atom_site_aniso_U_22
_atom_site_aniso_U_33
_atom_site_aniso_U_23
_atom_site_aniso_U_13
_atom_site_aniso_U_12
N1 0.0389(12) 0.0486(14) 0.0331(11) -0.0022(10) 0.0038(9) -0.0078(11)
N8 0.0307(10) 0.0390(12) 0.0309(10) -0.0028(9) 0.0065(8) 0.0003(9)
O15 0.0325(9) 0.0488(11) 0.0352(9) 0.0043(8) 0.0087(7) 0.0042(8)
O19 0.0317(9) 0.0581(12) 0.0319(9) 0.0082(8) 0.0015(7) 0.0014(9)
O11A 0.0386(10) 0.0518(11) 0.0397(10) 0.0020(9) 0.0062(8) -0.0129(9)
O17A 0.0609(13) 0.0470(11) 0.0405(11) -0.0078(9) 0.0147(9) -0.0093(10)
C2 0.0527(16) 0.0569(18) 0.0320(13) 0.0032(13) -0.0029(12) -0.0055(15)
C3 0.0389(14) 0.0570(17) 0.0398(14) -0.0084(13) -0.0025(11) -0.0040(14)
C4 0.0363(14) 0.0520(17) 0.0459(15) -0.0078(13) 0.0068(12) -0.0112(13)
C5 0.0393(14) 0.0506(16) 0.0369(14) -0.0010(13) 0.0090(11) -0.0054(13)
C6 0.0288(12) 0.0387(13) 0.0303(12) -0.0028(11) 0.0072(10) 0.0045(11)
C7 0.0288(12) 0.0359(13) 0.0334(12) -0.0041(11) 0.0054(10) 0.0060(11)
C9 0.0323(12) 0.0358(13) 0.0331(13) -0.0015(11) 0.0082(10) 0.0062(11)
C10 0.0315(12) 0.0388(14) 0.0325(12) -0.0044(11) 0.0030(10) 0.0034(11)
C11 0.0283(12) 0.0380(13) 0.0345(12) -0.0034(11) 0.0085(10) 0.0013(11)
C12 0.0377(13) 0.0393(14) 0.0309(12) 0.0009(11) 0.0081(10) 0.0014(12)
C13 0.0381(14) 0.0576(18) 0.0489(16) -0.0022(14) 0.0041(12) -0.0135(14)
C14 0.0366(13) 0.0367(13) 0.0314(12) -0.0021(11) 0.0059(10) 0.0036(11)
C16 0.0423(15) 0.0465(16) 0.0374(13) 0.0002(12) 0.0117(11) -0.0070(13)
C17 0.0472(15) 0.0355(14) 0.0330(13) 0.0047(11) 0.0091(11) -0.0039(12)
C18 0.0428(15) 0.0509(16) 0.0359(13) 0.0089(13) 0.0021(11) 0.0069(14)

loop_
_atom_type_symbol
_atom_type_description
_atom_type_scat_dispersion_real
_atom_type_scat_dispersion_imag
_atom_type_scat_source
C C 0.0181 0.0091 'International Tables Vol C Tables 4.2.6.8 and 6.1.1.4'
H H 0.0000 0.0000 'International Tables Vol C Tables 4.2.6.8 and 6.1.1.4'
N N 0.0311 0.0180 'International Tables Vol C Tables 4.2.6.8 and 6.1.1.4'
O O 0.0492 0.0322 'International Tables Vol C Tables 4.2.6.8 and 6.1.1.4'

loop_
_geom_angle_atom_site_label_1
_geom_angle_atom_site_label_2
_geom_angle_atom_site_label_3
_geom_angle
C2 N1 C6 117.5(2)
C9 N8 C7 116.7(2)
C14 O15 C16 109.09(18)
C14 O19 C18 111.69(19)
C11 O11A C13 117.4(2)
C17 O17A H17A 109.5
N1 C2 C3 124.0(3)
N1 C2 H2 118.0
C3 C2 H2 118.0
C4 C3 C2 118.2(2)
C4 C3 H3 120.9
C2 C3 H3 120.9
C3 C4 C5 118.9(2)
C3 C4 H4 120.6
C5 C4 H4 120.6
C4 C5 C6 119.7(2)
C4 C5 H5 120.2
C6 C5 H5 120.2
N1 C6 C5 121.6(2)
N1 C6 C7 117.6(2)
C5 C6 C7 120.8(2)
N8 C7 C12 123.1(2)
N8 C7 C6 115.3(2)
C12 C7 C6 121.6(2)
N8 C9 C10 124.6(2)
N8 C9 C14 114.9(2)
C10 C9 C14 120.4(2)
C11 C10 C9 117.7(2)
C11 C10 H10 121.2
C9 C10 H10 121.2
O11A C11 C10 125.0(2)
O11A C11 C12 116.0(2)
C10 C11 C12 119.0(2)
C7 C12 C11 118.8(2)
C7 C12 H12 120.6
C11 C12 H12 120.6
O11A C13 H13A 109.5
O11A C13 H13B 109.5
H13A C13 H13B 109.5
O11A C13 H13C 109.5
H13A C13 H13C 109.5
H13B C13 H13C 109.5
O19 C14 O15 111.38(18)
O19 C14 C9 109.6(2)
O15 C14 C9 109.11(19)
O19 C14 H14 108.9
O15 C14 H14 108.9
C9 C14 H14 108.9
O15 C16 C17 111.4(2)
O15 C16 H16A 109.4
C17 C16 H16A 109.4
O15 C16 H16B 109.4
C17 C16 H16B 109.4
H16A C16 H16B 108.0
O17A C17 C18 108.5(2)
O17A C17 C16 112.3(2)
C18 C17 C16 108.4(2)
O17A C17 H17 109.2
C18 C17 H17 109.2
C16 C17 H17 109.2
O19 C18 C17 111.2(2)
O19 C18 H18A 109.4
C17 C18 H18A 109.4
O19 C18 H18B 109.4
C17 C18 H18B 109.4
H18A C18 H18B 108.0

loop_
_geom_bond_atom_site_label_1
_geom_bond_atom_site_label_2
_geom_bond_distance
N1 C2 1.337(3)
N1 C6 1.343(3)
N8 C9 1.330(3)
N8 C7 1.349(3)
O15 C14 1.414(3)
O15 C16 1.430(3)
O19 C14 1.400(3)
O19 C18 1.440(3)
O11A C11 1.357(3)
O11A C13 1.436(3)
O17A C17 1.421(3)
O17A H17A 0.8200
C2 C3 1.377(4)
C2 H2 0.9300
C3 C4 1.369(4)
C3 H3 0.9300
C4 C5 1.383(3)
C4 H4 0.9300
C5 C6 1.384(3)
C5 H5 0.9300
C6 C7 1.495(3)
C7 C12 1.378(3)
C9 C10 1.386(3)
C9 C14 1.510(3)
C10 C11 1.378(3)
C10 H10 0.9300
C11 C12 1.392(3)
C12 H12 0.9300
C13 H13A 0.9600
C13 H13B 0.9600
C13 H13C 0.9600
C14 H14 0.9800
C16 C17 1.512(3)
C16 H16A 0.9700
C16 H16B 0.9700
C17 C18 1.511(3)
C17 H17 0.9800
C18 H18A 0.9700
C18 H18B 0.9700

loop_
_geom_torsion_atom_site_label_1
_geom_torsion_atom_site_label_2
_geom_torsion_atom_site_label_3
_geom_torsion_atom_site_label_4
_geom_torsion
C6 N1 C2 C3 -0.6(4)
N1 C2 C3 C4 -1.7(5)
C2 C3 C4 C5 1.9(4)
C3 C4 C5 C6 0.1(4)
C2 N1 C6 C5 2.7(4)
C2 N1 C6 C7 -176.3(2)
C4 C5 C6 N1 -2.5(4)
C4 C5 C6 C7 176.4(2)
C9 N8 C7 C12 -1.0(3)
C9 N8 C7 C6 -179.6(2)
N1 C6 C7 N8 -179.1(2)
C5 C6 C7 N8 1.9(3)
N1 C6 C7 C12 2.3(3)
C5 C6 C7 C12 -176.7(2)
C7 N8 C9 C10 -1.2(3)
C7 N8 C9 C14 179.8(2)
N8 C9 C10 C11 2.1(4)
C14 C9 C10 C11 -178.9(2)
C13 O11A C11 C10 7.5(4)
C13 O11A C11 C12 -172.3(2)
C9 C10 C11 O11A 179.4(2)
C9 C10 C11 C12 -0.9(3)
N8 C7 C12 C11 2.1(4)
C6 C7 C12 C11 -179.4(2)
O11A C11 C12 C7 178.7(2)
C10 C11 C12 C7 -1.1(4)
C18 O19 C14 O15 61.7(3)
C18 O19 C14 C9 -177.51(19)
C16 O15 C14 O19 -63.5(3)
C16 O15 C14 C9 175.44(19)
N8 C9 C14 O19 167.97(19)
C10 C9 C14 O19 -11.1(3)
N8 C9 C14 O15 -69.8(3)
C10 C9 C14 O15 111.1(2)
C14 O15 C16 C17 59.6(3)
O15 C16 C17 O17A 66.9(3)
O15 C16 C17 C18 -53.1(3)
C14 O19 C18 C17 -54.9(3)
O17A C17 C18 O19 -72.5(3)
C16 C17 C18 O19 49.8(3)

loop_
_cod_changelog_entry_id
_cod_changelog_entry_author
_cod_changelog_entry_date
_cod_changelog_entry_text
1 'Vaitkus, Antanas' 2022-06-28T19:35:00+03:00
;
 Removed the '_chemical_name_systematic' data item that had an incorrect value.
;
